data_4070588
loop_
_publ_author_name
'Franken, Andreas'
'McGrath, Thomas D.'
'Stone, F. Gordon A.'

_publ_section_title
;
 Tetrametallic Copper and Gold Derivatives of a
 Cyano-Iridium-Diiron-Monocarborane Cluster
;
_journal_issue 1
_journal_name_full Organometallics
_journal_page_first 148
_journal_paper_doi 10.1021/om700801j
_journal_volume 27
_journal_year 2008
_chemical_formula_sum 'C79 H68 B7 Cu Fe2 Ir N O5 P4'
_chemical_formula_weight 1678.33
_chemical_name_systematic
; 
 ? 
;
_space_group_IT_number 14
_symmetry_cell_setting monoclinic
_symmetry_space_group_name_Hall '-P 2ybc'
_symmetry_space_group_name_H-M 'P 1 21/c 1'
_atom_sites_solution_hydrogens geom
_atom_sites_solution_primary direct
_atom_sites_solution_secondary difmap
_audit_creation_method SHELXL-97
_cell_angle_alpha 90.00
_cell_angle_beta 98.589(6)
_cell_angle_gamma 90.00
_cell_formula_units_Z 4
_cell_length_a 16.490(3)
_cell_length_b 19.830(3)
_cell_length_c 24.010(3)
_cell_measurement_reflns_used 2185
_cell_measurement_temperature 110(2)
_cell_measurement_theta_max 16.22
_cell_measurement_theta_min 2.40
_cell_volume 7763(2)
_computing_cell_refinement 'Bruker APEX2 (Bruker, 2003)'
_computing_data_collection 'Bruker APEX2 (Bruker, 2003)'
_computing_data_reduction 'Bruker APEX2 (Bruker, 2003)'
_computing_molecular_graphics 'Bruker SHELXTL (Bruker, 2001)'
_computing_publication_material 'Bruker SHELXTL (Bruker, 2001)'
_computing_structure_refinement 'Bruker SHELXTL (Bruker, 2001)'
_computing_structure_solution 'Bruker SHELXTL (Bruker, 2001)'
_diffrn_ambient_temperature 110(2)
_diffrn_measured_fraction_theta_full 0.997
_diffrn_measured_fraction_theta_max 0.993
_diffrn_measurement_device_type 'Bruker-Nonius X8 APEX CCD area detector'
_diffrn_measurement_method 'phi and omega scans'
_diffrn_radiation_monochromator graphite
_diffrn_radiation_source 'fine-focus sealed tube'
_diffrn_radiation_type MoK\a
_diffrn_radiation_wavelength 0.71073
_diffrn_reflns_av_R_equivalents 0.2024
_diffrn_reflns_av_sigmaI/netI 0.2239
_diffrn_reflns_limit_h_max 19
_diffrn_reflns_limit_h_min -19
_diffrn_reflns_limit_k_max 23
_diffrn_reflns_limit_k_min -22
_diffrn_reflns_limit_l_max 28
_diffrn_reflns_limit_l_min -28
_diffrn_reflns_number 57240
_diffrn_reflns_theta_full 25.00
_diffrn_reflns_theta_max 25.30
_diffrn_reflns_theta_min 2.23
_exptl_absorpt_coefficient_mu 2.477
_exptl_absorpt_correction_T_max 0.971
_exptl_absorpt_correction_T_min 0.446
_exptl_absorpt_correction_type multi-scan
_exptl_absorpt_process_details 'SADABS (Bruker, 2003)'
_exptl_crystal_colour yellow
_exptl_crystal_density_diffrn 1.436
_exptl_crystal_density_method 'not measured'
_exptl_crystal_description plate
_exptl_crystal_F_000 3368
_exptl_crystal_size_max 0.21
_exptl_crystal_size_mid 0.05
_exptl_crystal_size_min 0.01
_refine_diff_density_max 2.223
_refine_diff_density_min -1.637
_refine_diff_density_rms 0.185
_refine_ls_extinction_method none
_refine_ls_goodness_of_fit_ref 0.960
_refine_ls_hydrogen_treatment mixed
_refine_ls_matrix_type full
_refine_ls_number_parameters 894
_refine_ls_number_reflns 14042
_refine_ls_number_restraints 0
_refine_ls_restrained_S_all 0.960
_refine_ls_R_factor_all 0.1988
_refine_ls_R_factor_gt 0.0758
_refine_ls_shift/su_max 0.000
_refine_ls_shift/su_mean 0.000
_refine_ls_structure_factor_coef Fsqd
_refine_ls_weighting_details 'calc w=1/[\s^2^(Fo^2^)+(0.0880P)^2^+0.0000P] where P=(Fo^2^+2Fc^2^)/3'
_refine_ls_weighting_scheme calc
_refine_ls_wR_factor_gt 0.1566
_refine_ls_wR_factor_ref 0.2052
_reflns_number_gt 6293
_reflns_number_total 14042
_reflns_threshold_expression >2sigma(I)
_cod_data_source_file om700801j-file001.cif
_cod_data_source_block 4
_cod_depositor_comments
;
The following automatic conversions were performed:

'_symmetry_cell_setting' value 'Monoclinic' changed to 'monoclinic'
according to /home/saulius/struct/CIF-dictionaries/cif_core.dic
dictionary named 'cif_core.dic' version 2.4.1 from 2010-06-29.

Automatic conversion script
Id: cif_fix_values 1715 2011-07-08 13:25:40Z adriana 
;
_cod_original_cell_volume 7762.8(19)
_cod_original_sg_symbol_H-M 'P2(1)/c  '
_cod_database_code 4070588

loop_
_symmetry_equiv_pos_as_xyz
'x, y, z'
'-x, y+1/2, -z+1/2'
'-x, -y, -z'
'x, -y-1/2, z-1/2'

loop_
_atom_site_label
_atom_site_type_symbol
_atom_site_fract_x
_atom_site_fract_y
_atom_site_fract_z
_atom_site_U_iso_or_equiv
_atom_site_adp_type
_atom_site_occupancy
_atom_site_symmetry_multiplicity
_atom_site_calc_flag
_atom_site_refinement_flags
C1 C 1.0762(8) 0.4155(6) 0.7938(6) 0.034(4) Uani 1 1 d .
H1 H 1.0746 0.4668 0.8076 0.041 Uiso 1 1 calc R
B2 B 1.1601(11) 0.3749(7) 0.7930(7) 0.035(4) Uani 1 1 d .
H2 H 1.2219 0.3988 0.8043 0.042 Uiso 1 1 calc R
B3 B 1.0684(10) 0.3532(8) 0.8352(7) 0.033(4) Uani 1 1 d .
H3 H 1.0575 0.3598 0.8798 0.040 Uiso 1 1 calc R
B4 B 0.9974(11) 0.3709(8) 0.7691(7) 0.038(5) Uani 1 1 d .
H4 H 0.9331 0.3907 0.7624 0.045 Uiso 1 1 calc R
B5 B 1.0837(9) 0.3897(7) 0.7320(7) 0.029(4) Uani 1 1 d .
H5 H 1.0861 0.4251 0.6959 0.034 Uiso 1 1 calc R
Fe6 Fe 1.15481(12) 0.27273(9) 0.82518(9) 0.0324(5) Uani 1 1 d .
C61 C 1.2537(9) 0.2470(8) 0.8114(7) 0.049(4) Uani 1 1 d .
O61 O 1.3199(6) 0.2363(5) 0.8043(5) 0.052(3) Uani 1 1 d .
C62 C 1.1980(10) 0.3088(7) 0.8907(7) 0.044(4) Uani 1 1 d .
O62 O 1.2242(8) 0.3331(6) 0.9332(5) 0.074(4) Uani 1 1 d .
C63 C 1.1232(9) 0.1957(7) 0.8569(6) 0.036(4) Uani 1 1 d .
O63 O 1.1022(6) 0.1511(5) 0.8793(4) 0.050(3) Uani 1 1 d .
B7 B 1.0226(10) 0.2842(7) 0.7941(7) 0.033(4) Uani 1 1 d .
H7 H 0.9762 0.2543 0.8133 0.040 Uiso 1 1 calc R
B8 B 1.0311(9) 0.3123(7) 0.7215(8) 0.032(4) Uani 1 1 d .
H8 H 0.991(8) 0.324(6) 0.688(5) 0.038 Uiso 1 1 d .
B9 B 1.1447(9) 0.3131(7) 0.7378(7) 0.031(4) Uani 1 1 d .
H9 H 1.1955 0.3066 0.7120 0.037 Uiso 1 1 calc R
Fe10 Fe 1.07823(12) 0.21706(9) 0.73524(8) 0.0278(5) Uani 1 1 d .
C101 C 1.1675(9) 0.1677(6) 0.7297(6) 0.035(4) Uani 1 1 d .
O101 O 1.2249(6) 0.1377(5) 0.7223(4) 0.043(3) Uani 1 1 d .
C102 C 1.0234(8) 0.1462(6) 0.7562(6) 0.029(3) Uani 1 1 d .
O102 O 0.9921(6) 0.1008(4) 0.7724(4) 0.038(3) Uani 1 1 d .
Ir1 Ir 0.93914(3) 0.24762(3) 0.65995(2) 0.02556(16) Uani 1 1 d .
C11 C 0.8785(8) 0.1558(6) 0.6414(5) 0.027(3) Uani 1 1 d .
C12 C 0.8377(8) 0.1228(6) 0.6809(6) 0.032(3) Uani 1 1 d .
H12 H 0.8374 0.1429 0.7168 0.038 Uiso 1 1 calc R
C13 C 0.7981(8) 0.0622(6) 0.6694(7) 0.040(4) Uani 1 1 d .
H13 H 0.7723 0.0412 0.6977 0.048 Uiso 1 1 calc R
C14 C 0.7949(8) 0.0317(6) 0.6181(6) 0.031(3) Uani 1 1 d .
H14 H 0.7663 -0.0097 0.6105 0.037 Uiso 1 1 calc R
C15 C 0.8332(9) 0.0611(6) 0.5785(6) 0.040(4) Uani 1 1 d .
H15 H 0.8313 0.0406 0.5425 0.048 Uiso 1 1 calc R
C16 C 0.8758(8) 0.1217(6) 0.5903(6) 0.032(4) Uani 1 1 d .
H16 H 0.9041 0.1404 0.5623 0.038 Uiso 1 1 calc R
C1CN C 0.8502(8) 0.2729(6) 0.7052(6) 0.030(3) Uiso 1 1 d .
N1CN N 0.7962(6) 0.2852(5) 0.7308(4) 0.031(3) Uiso 1 1 d .
P1 P 1.0603(2) 0.20694(16) 0.64052(15) 0.0281(9) Uani 1 1 d .
C111 C 1.1341(8) 0.2548(7) 0.6091(6) 0.036(3) Uani 1 1 d .
C112 C 1.1166(9) 0.3234(6) 0.5917(6) 0.039(4) Uani 1 1 d .
H112 H 1.0653 0.3434 0.5955 0.047 Uiso 1 1 calc R
C113 C 1.1755(10) 0.3598(8) 0.5692(7) 0.055(5) Uani 1 1 d .
H113 H 1.1639 0.4050 0.5578 0.066 Uiso 1 1 calc R
C114 C 1.2493(10) 0.3332(8) 0.5630(8) 0.061(5) Uani 1 1 d .
H114 H 1.2878 0.3596 0.5468 0.073 Uiso 1 1 calc R
C115 C 1.2691(9) 0.2671(8) 0.5802(7) 0.052(5) Uani 1 1 d .
H115 H 1.3212 0.2485 0.5767 0.062 Uiso 1 1 calc R
C116 C 1.2112(9) 0.2294(6) 0.6025(6) 0.039(4) Uani 1 1 d .
H116 H 1.2243 0.1843 0.6139 0.047 Uiso 1 1 calc R
C121 C 1.0706(8) 0.1236(6) 0.6083(6) 0.031(4) Uani 1 1 d .
C122 C 1.0809(8) 0.1193(6) 0.5524(6) 0.030(3) Uani 1 1 d .
H122 H 1.0863 0.1591 0.5312 0.036 Uiso 1 1 calc R
C123 C 1.0834(8) 0.0558(6) 0.5270(6) 0.033(3) Uani 1 1 d .
H123 H 1.0889 0.0527 0.4883 0.040 Uiso 1 1 calc R
C124 C 1.0779(9) -0.0027(7) 0.5583(7) 0.044(4) Uani 1 1 d .
H124 H 1.0823 -0.0457 0.5414 0.052 Uiso 1 1 calc R
C125 C 1.0662(8) 0.0021(6) 0.6137(7) 0.038(4) Uani 1 1 d .
H125 H 1.0598 -0.0380 0.6343 0.046 Uiso 1 1 calc R
C126 C 1.0635(8) 0.0640(6) 0.6400(6) 0.032(3) Uani 1 1 d .
H126 H 1.0570 0.0666 0.6786 0.038 Uiso 1 1 calc R
P2 P 0.8614(2) 0.29357(17) 0.58244(15) 0.0308(9) Uani 1 1 d .
C211 C 0.8668(8) 0.2556(7) 0.5146(6) 0.032(3) Uani 1 1 d .
C212 C 0.9441(9) 0.2512(7) 0.4959(6) 0.043(4) Uani 1 1 d .
H212 H 0.9911 0.2686 0.5192 0.051 Uiso 1 1 calc R
C213 C 0.9533(10) 0.2224(7) 0.4448(6) 0.041(4) Uani 1 1 d .
H213 H 1.0060 0.2215 0.4333 0.050 Uiso 1 1 calc R
C214 C 0.8883(11) 0.1955(7) 0.4109(6) 0.044(4) Uani 1 1 d .
H214 H 0.8948 0.1750 0.3761 0.053 Uiso 1 1 calc R
C215 C 0.8135(11) 0.1988(7) 0.4281(6) 0.046(4) Uani 1 1 d .
H215 H 0.7676 0.1800 0.4046 0.055 Uiso 1 1 calc R
C216 C 0.8011(10) 0.2292(7) 0.4797(7) 0.048(4) Uani 1 1 d .
H216 H 0.7477 0.2312 0.4899 0.058 Uiso 1 1 calc R
C221 C 0.7537(10) 0.2980(9) 0.5868(6) 0.056(5) Uani 1 1 d .
C222 C 0.7053(11) 0.2416(11) 0.5891(8) 0.086(7) Uani 1 1 d .
H222 H 0.7310 0.1989 0.5879 0.103 Uiso 1 1 calc R
C223 C 0.6246(13) 0.2423(16) 0.5927(10) 0.121(11) Uani 1 1 d .
H223 H 0.5937 0.2018 0.5922 0.145 Uiso 1 1 calc R
C224 C 0.5893(13) 0.304(2) 0.5973(9) 0.149(17) Uani 1 1 d .
H224 H 0.5330 0.3056 0.6015 0.179 Uiso 1 1 calc R
C225 C 0.6352(16) 0.3680(17) 0.5959(10) 0.142(15) Uani 1 1 d .
H225 H 0.6098 0.4107 0.5976 0.170 Uiso 1 1 calc R
C226 C 0.7163(10) 0.3612(11) 0.5918(8) 0.080(7) Uani 1 1 d .
H226 H 0.7490 0.4007 0.5924 0.096 Uiso 1 1 calc R
C231 C 0.8896(10) 0.3809(6) 0.5698(6) 0.041(4) Uani 1 1 d .
C232 C 0.9158(9) 0.4253(6) 0.6127(6) 0.038(4) Uani 1 1 d .
H232 H 0.9205 0.4099 0.6505 0.046 Uiso 1 1 calc R
C233 C 0.9356(10) 0.4918(7) 0.6029(7) 0.056(5) Uani 1 1 d .
H233 H 0.9564 0.5205 0.6334 0.067 Uiso 1 1 calc R
C234 C 0.9254(19) 0.5148(9) 0.5510(8) 0.138(12) Uani 1 1 d .
H234 H 0.9398 0.5602 0.5443 0.166 Uiso 1 1 calc R
C235 C 0.893(3) 0.4732(9) 0.5044(8) 0.23(2) Uani 1 1 d .
H235 H 0.8831 0.4905 0.4671 0.280 Uiso 1 1 calc R
C236 C 0.8770(17) 0.4056(8) 0.5161(7) 0.120(11) Uani 1 1 d .
H236 H 0.8567 0.3764 0.4859 0.144 Uiso 1 1 calc R
Cu1 Cu 0.69954(10) 0.29941(8) 0.76322(8) 0.0396(5) Uani 1 1 d .
P3 P 0.6397(2) 0.40036(18) 0.7682(2) 0.0463(11) Uani 1 1 d .
C311 C 0.6608(9) 0.4383(7) 0.8365(7) 0.046(4) Uani 1 1 d .
C312 C 0.6326(10) 0.4068(8) 0.8829(8) 0.055(5) Uani 1 1 d .
H312 H 0.5993 0.3676 0.8769 0.065 Uiso 1 1 calc R
C313 C 0.6523(12) 0.4317(9) 0.9358(9) 0.078(6) Uani 1 1 d .
H313 H 0.6355 0.4087 0.9668 0.093 Uiso 1 1 calc R
C314 C 0.6980(10) 0.4920(9) 0.9445(9) 0.074(6) Uani 1 1 d .
H314 H 0.7107 0.5105 0.9812 0.089 Uiso 1 1 calc R
C315 C 0.7248(11) 0.5249(8) 0.8979(9) 0.068(6) Uani 1 1 d .
H315 H 0.7547 0.5659 0.9035 0.082 Uiso 1 1 calc R
C316 C 0.7076(9) 0.4974(8) 0.8445(8) 0.055(5) Uani 1 1 d .
H316 H 0.7274 0.5183 0.8136 0.066 Uiso 1 1 calc R
C321 C 0.6653(11) 0.4669(7) 0.7213(7) 0.050(4) Uani 1 1 d .
C322 C 0.7449(12) 0.4723(8) 0.7073(9) 0.075(6) Uani 1 1 d .
H322 H 0.7857 0.4404 0.7217 0.090 Uiso 1 1 calc R
C323 C 0.7640(14) 0.5233(9) 0.6732(9) 0.086(8) Uani 1 1 d .
H323 H 0.8189 0.5276 0.6661 0.103 Uiso 1 1 calc R
C324 C 0.7076(14) 0.5673(9) 0.6494(9) 0.076(7) Uani 1 1 d .
H324 H 0.7223 0.6013 0.6249 0.092 Uiso 1 1 calc R
C325 C 0.6295(13) 0.5630(9) 0.6605(8) 0.072(6) Uani 1 1 d .
H325 H 0.5893 0.5934 0.6425 0.086 Uiso 1 1 calc R
C326 C 0.6062(11) 0.5137(8) 0.6988(7) 0.052(4) Uani 1 1 d .
H326 H 0.5524 0.5130 0.7084 0.063 Uiso 1 1 calc R
C331 C 0.5280(8) 0.3957(6) 0.7562(6) 0.034(4) Uani 1 1 d .
C332 C 0.4917(10) 0.3447(7) 0.7181(6) 0.042(4) Uani 1 1 d .
H332 H 0.5257 0.3149 0.7009 0.051 Uiso 1 1 calc R
C333 C 0.4078(9) 0.3388(7) 0.7062(7) 0.045(4) Uani 1 1 d .
H333 H 0.3835 0.3051 0.6810 0.054 Uiso 1 1 calc R
C334 C 0.3597(9) 0.3826(7) 0.7316(7) 0.051(5) Uani 1 1 d .
H334 H 0.3017 0.3795 0.7230 0.062 Uiso 1 1 calc R
C335 C 0.3941(9) 0.4308(7) 0.7690(7) 0.046(4) Uani 1 1 d .
H335 H 0.3596 0.4596 0.7867 0.055 Uiso 1 1 calc R
C336 C 0.4763(9) 0.4378(7) 0.7808(7) 0.048(4) Uani 1 1 d .
H336 H 0.4989 0.4718 0.8063 0.057 Uiso 1 1 calc R
P4 P 0.6443(2) 0.20456(18) 0.79551(18) 0.0391(10) Uani 1 1 d .
C411 C 0.7213(8) 0.1400(7) 0.8171(6) 0.041(4) Uani 1 1 d .
C412 C 0.7994(10) 0.1582(8) 0.8333(6) 0.047(4) Uani 1 1 d .
H412 H 0.8135 0.2044 0.8307 0.057 Uiso 1 1 calc R
C413 C 0.8607(9) 0.1128(8) 0.8537(6) 0.048(4) Uani 1 1 d .
H413 H 0.9152 0.1277 0.8655 0.057 Uiso 1 1 calc R
C414 C 0.8408(10) 0.0458(7) 0.8565(7) 0.054(5) Uani 1 1 d .
H414 H 0.8812 0.0139 0.8714 0.065 Uiso 1 1 calc R
C415 C 0.7621(9) 0.0255(6) 0.8374(6) 0.044(4) Uani 1 1 d .
H415 H 0.7488 -0.0212 0.8363 0.053 Uiso 1 1 calc R
C416 C 0.7022(9) 0.0726(7) 0.8199(7) 0.048(4) Uani 1 1 d .
H416 H 0.6469 0.0584 0.8097 0.057 Uiso 1 1 calc R
C421 C 0.5910(9) 0.2122(7) 0.8530(7) 0.042(4) Uani 1 1 d .
C422 C 0.5210(8) 0.2537(7) 0.8517(6) 0.040(3) Uani 1 1 d .
H422 H 0.5015 0.2774 0.8180 0.048 Uiso 1 1 calc R
C423 C 0.4794(9) 0.2614(8) 0.8980(7) 0.050(4) Uani 1 1 d .
H423 H 0.4316 0.2887 0.8950 0.060 Uiso 1 1 calc R
C424 C 0.5077(11) 0.2292(10) 0.9477(8) 0.076(6) Uani 1 1 d .
H424 H 0.4793 0.2336 0.9791 0.091 Uiso 1 1 calc R
C425 C 0.5787(12) 0.1901(11) 0.9515(8) 0.083(7) Uani 1 1 d .
H425 H 0.6004 0.1689 0.9860 0.099 Uiso 1 1 calc R
C426 C 0.6177(11) 0.1825(9) 0.9039(8) 0.067(5) Uani 1 1 d .
H426 H 0.6655 0.1551 0.9072 0.080 Uiso 1 1 calc R
C431 C 0.5744(8) 0.1609(6) 0.7410(6) 0.033(4) Uani 1 1 d .
C432 C 0.4899(10) 0.1586(7) 0.7382(7) 0.049(5) Uani 1 1 d .
H432 H 0.4653 0.1780 0.7678 0.059 Uiso 1 1 calc R
C433 C 0.4407(10) 0.1288(7) 0.6935(7) 0.049(5) Uani 1 1 d .
H433 H 0.3828 0.1281 0.6922 0.059 Uiso 1 1 calc R
C434 C 0.4753(11) 0.1007(7) 0.6517(7) 0.052(5) Uani 1 1 d .
H434 H 0.4416 0.0805 0.6206 0.063 Uiso 1 1 calc R
C435 C 0.5567(12) 0.1010(7) 0.6537(7) 0.055(5) Uani 1 1 d .
H435 H 0.5804 0.0781 0.6253 0.065 Uiso 1 1 calc R
C436 C 0.6068(11) 0.1336(7) 0.6960(7) 0.053(5) Uani 1 1 d .
H436 H 0.6639 0.1374 0.6944 0.063 Uiso 1 1 calc R

loop_
_atom_site_aniso_label
_atom_site_aniso_U_11
_atom_site_aniso_U_22
_atom_site_aniso_U_33
_atom_site_aniso_U_23
_atom_site_aniso_U_13
_atom_site_aniso_U_12
C1 0.047(9) 0.013(7) 0.038(9) -0.002(6) -0.006(7) 0.001(6)
B2 0.045(11) 0.010(7) 0.053(12) 0.003(7) 0.013(9) -0.013(7)
B3 0.030(9) 0.031(9) 0.037(11) -0.010(8) -0.001(8) -0.002(8)
B4 0.047(12) 0.024(9) 0.044(12) -0.011(8) 0.012(9) 0.004(8)
B5 0.030(9) 0.013(7) 0.041(11) 0.008(7) 0.000(8) -0.009(6)
Fe6 0.0332(12) 0.0169(9) 0.0440(14) -0.0009(8) -0.0039(10) 0.0009(8)
C61 0.030(8) 0.039(8) 0.071(11) -0.007(9) -0.010(8) -0.027(9)
O61 0.038(6) 0.030(6) 0.085(9) -0.001(5) -0.002(6) -0.002(5)
C62 0.049(10) 0.033(9) 0.050(12) 0.004(8) 0.009(9) -0.003(8)
O62 0.089(10) 0.059(8) 0.065(9) -0.019(7) -0.025(8) 0.007(7)
C63 0.045(9) 0.030(8) 0.030(9) -0.003(7) 0.001(7) -0.013(7)
O63 0.062(8) 0.030(6) 0.052(8) 0.009(5) -0.015(6) -0.014(5)
B7 0.034(10) 0.016(8) 0.050(12) 0.004(7) 0.008(9) -0.003(7)
B8 0.019(9) 0.020(8) 0.051(12) 0.016(8) -0.013(8) -0.001(7)
B9 0.017(9) 0.011(7) 0.062(12) 0.000(7) 0.002(8) 0.002(6)
Fe10 0.0303(11) 0.0114(9) 0.0399(13) 0.0010(8) -0.0005(9) 0.0006(8)
C101 0.034(9) 0.020(7) 0.043(10) 0.002(7) -0.013(8) -0.012(7)
O101 0.033(6) 0.030(6) 0.062(8) 0.001(5) 0.000(5) 0.019(5)
C102 0.029(8) 0.013(7) 0.043(10) 0.008(6) -0.006(7) 0.013(6)
O102 0.041(6) 0.021(5) 0.050(7) 0.014(5) 0.000(5) -0.004(5)
Ir1 0.0292(3) 0.0113(2) 0.0350(3) -0.0001(3) 0.0011(2) 0.0011(3)
C11 0.027(8) 0.024(7) 0.027(8) -0.013(6) -0.004(6) 0.012(6)
C12 0.030(8) 0.014(7) 0.050(10) 0.004(6) 0.003(7) 0.002(6)
C13 0.034(9) 0.016(7) 0.070(12) 0.007(7) 0.002(8) 0.003(6)
C14 0.045(9) 0.019(7) 0.030(9) -0.001(6) 0.010(7) -0.001(6)
C15 0.060(11) 0.013(7) 0.044(10) -0.003(7) -0.005(8) 0.002(7)
C16 0.025(8) 0.027(8) 0.042(10) 0.008(7) -0.003(7) 0.005(6)
P1 0.029(2) 0.0147(17) 0.040(2) 0.0005(15) 0.0026(17) 0.0002(15)
C111 0.047(8) 0.021(7) 0.042(9) 0.000(7) 0.006(7) -0.007(8)
C112 0.034(9) 0.024(7) 0.059(11) -0.011(7) 0.007(8) -0.011(6)
C113 0.062(12) 0.032(9) 0.076(13) 0.003(8) 0.023(10) -0.017(8)
C114 0.039(11) 0.043(10) 0.112(16) -0.011(10) 0.046(11) -0.025(8)
C115 0.036(9) 0.052(12) 0.074(13) -0.016(9) 0.025(9) -0.006(8)
C116 0.049(10) 0.018(7) 0.054(11) -0.014(6) 0.019(8) -0.002(6)
C121 0.029(8) 0.009(6) 0.056(11) -0.004(6) 0.013(8) 0.010(6)
C122 0.039(9) 0.021(7) 0.027(9) -0.005(6) 0.000(7) 0.006(6)
C123 0.043(9) 0.023(7) 0.029(9) -0.008(6) -0.008(7) 0.004(6)
C124 0.044(10) 0.023(8) 0.059(12) -0.009(8) -0.010(9) 0.009(7)
C125 0.043(9) 0.008(6) 0.066(12) -0.006(7) 0.013(8) -0.001(6)
C126 0.047(9) 0.017(7) 0.035(9) -0.003(6) 0.017(7) 0.006(6)
P2 0.039(2) 0.0220(19) 0.031(2) -0.0008(16) 0.0043(18) 0.0048(16)
C211 0.036(8) 0.024(7) 0.040(8) 0.019(7) 0.015(7) 0.005(7)
C212 0.056(9) 0.031(7) 0.038(9) 0.016(8) -0.002(7) -0.007(9)
C213 0.059(11) 0.034(8) 0.033(10) 0.012(7) 0.011(9) 0.016(8)
C214 0.080(13) 0.024(8) 0.028(10) 0.008(7) 0.009(10) 0.008(8)
C215 0.069(12) 0.030(8) 0.035(10) 0.000(7) -0.007(9) -0.012(8)
C216 0.047(10) 0.039(9) 0.051(11) 0.002(7) -0.014(8) 0.005(7)
C221 0.056(12) 0.081(13) 0.026(10) 0.011(9) -0.009(8) 0.034(10)
C222 0.046(11) 0.111(18) 0.100(16) 0.077(14) 0.006(11) -0.001(12)
C223 0.039(13) 0.22(3) 0.10(2) 0.08(2) 0.018(12) 0.012(18)
C224 0.028(13) 0.39(6) 0.030(13) -0.05(2) -0.008(10) 0.01(2)
C225 0.076(18) 0.23(4) 0.09(2) -0.11(2) -0.059(15) 0.09(2)
C226 0.034(11) 0.101(16) 0.096(16) -0.053(13) -0.018(10) 0.023(11)
C231 0.079(12) 0.012(7) 0.033(10) 0.004(6) 0.008(9) 0.003(7)
C232 0.056(10) 0.023(7) 0.032(9) 0.003(6) -0.005(8) 0.005(7)
C233 0.086(13) 0.011(7) 0.069(13) -0.003(8) 0.008(10) 0.001(8)
C234 0.35(4) 0.025(10) 0.051(14) 0.013(10) 0.051(19) -0.010(16)
C235 0.65(7) 0.016(10) 0.032(13) -0.012(9) 0.06(3) 0.00(2)
C236 0.29(3) 0.026(10) 0.032(12) -0.005(8) -0.011(15) 0.023(15)
Cu1 0.0314(10) 0.0229(9) 0.0644(14) -0.0028(8) 0.0066(9) 0.0003(8)
P3 0.036(2) 0.022(2) 0.082(3) -0.001(2) 0.011(2) -0.0014(17)
C311 0.024(9) 0.032(8) 0.080(13) 0.002(8) 0.002(8) -0.003(7)
C312 0.049(11) 0.040(10) 0.068(13) -0.002(9) -0.012(10) -0.007(8)
C313 0.088(16) 0.058(12) 0.085(17) 0.006(11) 0.005(13) -0.028(11)
C314 0.058(13) 0.066(13) 0.081(15) -0.007(11) -0.044(11) 0.003(10)
C315 0.064(13) 0.031(9) 0.100(17) 0.018(11) -0.020(12) -0.001(9)
C316 0.040(10) 0.043(10) 0.071(13) -0.002(9) -0.024(9) -0.011(8)
C321 0.065(12) 0.019(8) 0.069(13) -0.019(7) 0.018(10) -0.011(8)
C322 0.080(14) 0.027(9) 0.131(19) -0.028(10) 0.059(14) -0.015(9)
C323 0.13(2) 0.032(10) 0.122(19) -0.025(11) 0.099(17) -0.024(12)
C324 0.111(19) 0.035(11) 0.097(17) -0.029(11) 0.060(15) -0.035(12)
C325 0.092(17) 0.051(12) 0.070(14) -0.012(10) 0.005(12) -0.021(11)
C326 0.062(12) 0.037(9) 0.061(12) 0.000(8) 0.022(10) 0.001(9)
C331 0.023(8) 0.024(7) 0.055(11) 0.011(7) 0.002(7) -0.003(6)
C332 0.049(11) 0.027(8) 0.049(11) -0.004(7) 0.001(9) 0.013(7)
C333 0.038(10) 0.037(9) 0.058(11) 0.007(8) -0.001(8) 0.000(7)
C334 0.023(8) 0.037(9) 0.095(14) 0.016(9) 0.008(9) 0.006(7)
C335 0.040(10) 0.028(8) 0.072(12) -0.012(8) 0.017(9) -0.003(7)
C336 0.039(10) 0.019(7) 0.089(14) 0.013(8) 0.022(9) 0.008(7)
P4 0.032(2) 0.026(2) 0.059(3) -0.0006(19) 0.004(2) -0.0016(17)
C411 0.028(9) 0.028(8) 0.062(11) -0.001(7) -0.014(8) 0.012(7)
C412 0.058(11) 0.041(9) 0.039(10) 0.004(7) -0.003(9) -0.007(8)
C413 0.034(9) 0.056(11) 0.047(11) 0.002(8) -0.011(8) 0.004(8)
C414 0.062(12) 0.029(9) 0.064(12) 0.000(8) -0.010(10) 0.015(8)
C415 0.047(10) 0.012(7) 0.067(12) -0.009(7) -0.013(9) 0.015(7)
C416 0.035(10) 0.031(8) 0.070(12) -0.002(8) -0.013(8) -0.007(7)
C421 0.042(9) 0.023(8) 0.050(11) 0.005(7) -0.024(8) -0.007(7)
C422 0.039(8) 0.028(7) 0.053(10) 0.008(8) 0.006(7) -0.006(8)
C423 0.042(9) 0.046(11) 0.061(12) -0.018(9) 0.002(9) -0.007(8)
C424 0.064(13) 0.119(19) 0.044(12) -0.004(11) 0.002(10) 0.012(12)
C425 0.074(15) 0.116(18) 0.046(14) 0.013(12) -0.031(11) 0.032(13)
C426 0.055(12) 0.073(13) 0.071(15) -0.024(11) 0.005(11) -0.002(10)
C431 0.022(8) 0.023(7) 0.053(11) -0.002(7) -0.002(7) 0.000(6)
C432 0.044(11) 0.029(9) 0.069(13) 0.007(8) -0.007(9) 0.005(7)
C433 0.039(10) 0.027(8) 0.072(13) -0.018(8) -0.018(9) -0.010(7)
C434 0.057(12) 0.024(8) 0.071(13) -0.010(8) -0.007(10) -0.004(8)
C435 0.078(14) 0.037(9) 0.044(11) -0.013(8) -0.006(10) -0.003(9)
C436 0.070(12) 0.028(8) 0.061(12) -0.003(8) 0.010(10) 0.007(8)

loop_
_atom_type_symbol
_atom_type_description
_atom_type_scat_dispersion_real
_atom_type_scat_dispersion_imag
_atom_type_scat_source
C C 0.0033 0.0016 'International Tables Vol C Tables 4.2.6.8 and 6.1.1.4'
H H 0.0000 0.0000 'International Tables Vol C Tables 4.2.6.8 and 6.1.1.4'
B B 0.0013 0.0007 'International Tables Vol C Tables 4.2.6.8 and 6.1.1.4'
N N 0.0061 0.0033 'International Tables Vol C Tables 4.2.6.8 and 6.1.1.4'
O O 0.0106 0.0060 'International Tables Vol C Tables 4.2.6.8 and 6.1.1.4'
P P 0.1023 0.0942 'International Tables Vol C Tables 4.2.6.8 and 6.1.1.4'
Fe Fe 0.3463 0.8444 'International Tables Vol C Tables 4.2.6.8 and 6.1.1.4'
Cu Cu 0.3201 1.2651 'International Tables Vol C Tables 4.2.6.8 and 6.1.1.4'
Ir Ir -1.4442 7.9887 'International Tables Vol C Tables 4.2.6.8 and 6.1.1.4'

loop_
_geom_angle_atom_site_label_1
_geom_angle_atom_site_label_2
_geom_angle_atom_site_label_3
_geom_angle
B5 C1 B3 110.8(11)
B5 C1 B2 68.8(10)
B3 C1 B2 76.7(10)
B5 C1 B4 69.5(10)
B3 C1 B4 70.7(10)
B2 C1 B4 111.7(11)
C1 B2 B9 109.0(12)
C1 B2 B5 55.3(9)
B9 B2 B5 60.5(8)
C1 B2 B3 51.6(8)
B9 B2 B3 101.2(10)
B5 B2 B3 87.5(10)
C1 B2 Fe6 112.5(9)
B9 B2 Fe6 67.5(7)
B5 B2 Fe6 112.3(8)
B3 B2 Fe6 62.9(6)
C1 B3 B7 108.3(12)
C1 B3 B4 54.8(9)
B7 B3 B4 60.9(9)
C1 B3 B2 51.7(8)
B7 B3 B2 100.0(11)
B4 B3 B2 87.3(10)
C1 B3 Fe6 112.5(10)
B7 B3 Fe6 66.9(7)
B4 B3 Fe6 112.5(9)
B2 B3 Fe6 62.7(6)
C1 B4 B8 106.5(12)
C1 B4 B5 54.8(9)
B8 B4 B5 58.5(8)
C1 B4 B7 105.1(12)
B8 B4 B7 61.6(9)
B5 B4 B7 101.2(11)
C1 B4 B3 54.4(9)
B8 B4 B3 102.0(11)
B5 B4 B3 91.0(11)
B7 B4 B3 57.6(9)
C1 B5 B8 107.9(11)
C1 B5 B2 55.9(8)
B8 B5 B2 104.0(10)
C1 B5 B9 108.4(11)
B8 B5 B9 62.4(8)
B2 B5 B9 59.4(8)
C1 B5 B4 55.7(9)
B8 B5 B4 59.3(9)
B2 B5 B4 94.1(11)
B9 B5 B4 104.8(10)
C62 Fe6 C61 91.3(7)
C62 Fe6 C63 94.0(6)
C61 Fe6 C63 99.4(7)
C62 Fe6 B2 84.7(6)
C61 Fe6 B2 96.5(7)
C63 Fe6 B2 164.0(6)
C62 Fe6 B3 77.8(7)
C61 Fe6 B3 149.4(6)
C63 Fe6 B3 109.7(6)
B2 Fe6 B3 54.4(6)
C62 Fe6 B7 120.2(7)
C61 Fe6 B7 148.1(7)
C63 Fe6 B7 84.1(6)
B2 Fe6 B7 82.8(6)
B3 Fe6 B7 48.1(6)
C62 Fe6 B9 130.7(6)
C61 Fe6 B9 82.5(6)
C63 Fe6 B9 135.3(6)
B2 Fe6 B9 48.1(6)
B3 Fe6 B9 83.3(6)
B7 Fe6 B9 73.4(6)
C62 Fe6 Fe10 173.7(5)
C61 Fe6 Fe10 93.9(5)
C63 Fe6 Fe10 81.7(4)
B2 Fe6 Fe10 98.1(5)
B3 Fe6 Fe10 99.2(4)
B7 Fe6 Fe10 55.0(4)
B9 Fe6 Fe10 53.7(4)
O61 C61 Fe6 173.6(14)
O62 C62 Fe6 178.3(15)
O63 C63 Fe6 175.1(13)
B3 B7 B4 61.5(9)
B3 B7 B8 101.8(11)
B4 B7 B8 57.3(9)
B3 B7 Fe6 65.0(7)
B4 B7 Fe6 111.6(9)
B8 B7 Fe6 98.0(9)
B3 B7 Fe10 128.7(10)
B4 B7 Fe10 116.2(10)
B8 B7 Fe10 59.3(7)
Fe6 B7 Fe10 71.0(5)
H8 B8 B5 99(7)
H8 B8 B4 98(7)
B5 B8 B4 62.2(9)
H8 B8 B9 134(7)
B5 B8 B9 60.2(8)
B4 B8 B9 105.2(11)
H8 B8 B7 135(7)
B5 B8 B7 103.4(11)
B4 B8 B7 61.1(9)
B9 B8 B7 91.1(10)
H8 B8 Fe10 123(7)
B5 B8 Fe10 127.8(10)
B4 B8 Fe10 130.3(11)
B9 B8 Fe10 68.1(7)
B7 B8 Fe10 69.6(7)
H8 B8 Ir1 48(7)
B5 B8 Ir1 145.8(10)
B4 B8 Ir1 122.0(10)
B9 B8 Ir1 132.7(10)
B7 B8 Ir1 107.2(8)
Fe10 B8 Ir1 77.9(5)
B2 B9 B5 60.1(8)
B2 B9 B8 100.9(11)
B5 B9 B8 57.4(8)
B2 B9 Fe10 128.9(10)
B5 B9 Fe10 117.1(9)
B8 B9 Fe10 60.1(6)
B2 B9 Fe6 64.4(7)
B5 B9 Fe6 109.6(10)
B8 B9 Fe6 97.3(9)
Fe10 B9 Fe6 71.4(5)
C102 Fe10 C101 92.7(6)
C102 Fe10 B8 125.2(6)
C101 Fe10 B8 142.0(6)
C102 Fe10 B9 161.5(7)
C101 Fe10 B9 93.6(5)
B8 Fe10 B9 51.7(6)
C102 Fe10 B7 91.0(6)
C101 Fe10 B7 142.4(6)
B8 Fe10 B7 51.1(6)
B9 Fe10 B7 73.5(6)
C102 Fe10 P1 102.6(5)
C101 Fe10 P1 82.0(5)
B8 Fe10 P1 86.0(5)
B9 Fe10 P1 95.4(5)
B7 Fe10 P1 133.3(4)
C102 Fe10 Fe6 107.8(4)
C101 Fe10 Fe6 89.5(4)
B8 Fe10 Fe6 82.4(5)
B9 Fe10 Fe6 54.9(5)
B7 Fe10 Fe6 54.0(4)
P1 Fe10 Fe6 148.72(13)
C102 Fe10 Ir1 87.2(4)
C101 Fe10 Ir1 133.0(5)
B8 Fe10 Ir1 55.7(5)
B9 Fe10 Ir1 101.0(4)
B7 Fe10 Ir1 84.5(4)
P1 Fe10 Ir1 52.45(10)
Fe6 Fe10 Ir1 135.00(8)
O101 C101 Fe10 175.2(13)
O102 C102 Fe10 175.7(12)
H8 Ir1 C1CN 86(4)
H8 Ir1 C11 171(4)
C1CN Ir1 C11 88.2(5)
H8 Ir1 P1 89(4)
C1CN Ir1 P1 159.1(4)
C11 Ir1 P1 93.1(3)
H8 Ir1 P2 98(4)
C1CN Ir1 P2 88.6(4)
C11 Ir1 P2 89.0(4)
P1 Ir1 P2 112.24(13)
H8 Ir1 B8 24(4)
C1CN Ir1 B8 88.8(6)
C11 Ir1 B8 148.9(5)
P1 Ir1 B8 79.4(4)
P2 Ir1 B8 121.9(4)
H8 Ir1 Fe10 69(4)
C1CN Ir1 Fe10 107.5(4)
C11 Ir1 Fe10 105.7(3)
P1 Ir1 Fe10 52.15(10)
P2 Ir1 Fe10 158.20(10)
B8 Ir1 Fe10 46.4(4)
C16 C11 C12 114.3(12)
C16 C11 Ir1 124.1(10)
C12 C11 Ir1 121.7(9)
C13 C12 C11 122.2(14)
C14 C13 C12 121.4(14)
C15 C14 C13 119.0(13)
C14 C15 C16 120.0(14)
C11 C16 C15 123.0(14)
N1CN C1CN Ir1 177.0(11)
C1CN N1CN Cu1 172.0(11)
C111 P1 C121 100.8(6)
C111 P1 Fe10 112.4(5)
C121 P1 Fe10 119.7(5)
C111 P1 Ir1 124.8(5)
C121 P1 Ir1 123.0(4)
Fe10 P1 Ir1 75.39(12)
C116 C111 C112 117.0(12)
C116 C111 P1 122.7(11)
C112 C111 P1 120.2(11)
C113 C112 C111 118.9(13)
C114 C113 C112 122.4(15)
C113 C114 C115 120.3(14)
C116 C115 C114 118.6(14)
C115 C116 C111 122.7(13)
C122 C121 C126 120.1(11)
C122 C121 P1 119.7(9)
C126 C121 P1 120.1(10)
C121 C122 C123 119.5(12)
C124 C123 C122 120.5(13)
C125 C124 C123 119.5(13)
C124 C125 C126 121.4(13)
C125 C126 C121 118.8(13)
C221 P2 C211 104.8(7)
C221 P2 C231 103.9(8)
C211 P2 C231 101.4(6)
C221 P2 Ir1 114.3(5)
C211 P2 Ir1 118.1(4)
C231 P2 Ir1 112.7(5)
C216 C211 C212 116.7(13)
C216 C211 P2 124.7(11)
C212 C211 P2 118.6(11)
C213 C212 C211 122.0(14)
C214 C213 C212 120.9(15)
C213 C214 C215 118.1(15)
C214 C215 C216 122.8(15)
C211 C216 C215 119.5(15)
C222 C221 C226 116.9(17)
C222 C221 P2 123.0(14)
C226 C221 P2 119.9(15)
C223 C222 C221 125(2)
C222 C223 C224 117(3)
C223 C224 C225 123(2)
C226 C225 C224 115(2)
C225 C226 C221 123(2)
C236 C231 C232 117.6(13)
C236 C231 P2 119.3(12)
C232 C231 P2 122.8(11)
C231 C232 C233 122.5(14)
C234 C233 C232 119.4(16)
C233 C234 C235 121.5(18)
C236 C235 C234 117.1(18)
C231 C236 C235 121.6(17)
N1CN Cu1 P3 123.9(3)
N1CN Cu1 P4 114.9(3)
P3 Cu1 P4 121.15(16)
C311 P3 C331 102.7(7)
C311 P3 C321 103.3(7)
C331 P3 C321 105.0(7)
C311 P3 Cu1 113.4(5)
C331 P3 Cu1 112.9(5)
C321 P3 Cu1 117.9(5)
C316 C311 C312 120.0(16)
C316 C311 P3 120.4(13)
C312 C311 P3 119.5(12)
C313 C312 C311 121.0(16)
C312 C313 C314 119.7(18)
C313 C314 C315 119.6(18)
C316 C315 C314 120.2(17)
C315 C316 C311 119.3(17)
C326 C321 C322 118.6(16)
C326 C321 P3 120.6(13)
C322 C321 P3 120.8(14)
C323 C322 C321 120.4(19)
C324 C323 C322 122(2)
C323 C324 C325 119.6(19)
C324 C325 C326 121(2)
C321 C326 C325 117.7(16)
C336 C331 C332 118.2(13)
C336 C331 P3 125.0(12)
C332 C331 P3 116.9(11)
C333 C332 C331 120.2(14)
C332 C333 C334 118.8(15)
C335 C334 C333 121.3(14)
C336 C335 C334 120.8(14)
C335 C336 C331 120.7(15)
C421 P4 C411 104.3(7)
C421 P4 C431 105.6(7)
C411 P4 C431 102.0(6)
C421 P4 Cu1 118.1(5)
C411 P4 Cu1 112.3(5)
C431 P4 Cu1 112.9(5)
C412 C411 C416 117.7(13)
C412 C411 P4 119.5(11)
C416 C411 P4 122.7(11)
C411 C412 C413 123.1(15)
C414 C413 C412 118.6(15)
C415 C414 C413 119.3(14)
C414 C415 C416 120.1(13)
C411 C416 C415 120.9(14)
C426 C421 C422 115.0(15)
C426 C421 P4 122.4(13)
C422 C421 P4 122.4(11)
C423 C422 C421 122.8(14)
C424 C423 C422 119.8(15)
C423 C424 C425 119.2(17)
C424 C425 C426 119.3(17)
C421 C426 C425 123.8(17)
C432 C431 C436 116.9(15)
C432 C431 P4 124.9(12)
C436 C431 P4 117.9(11)
C433 C432 C431 121.5(16)
C434 C433 C432 119.5(16)
C435 C434 C433 120.4(16)
C434 C435 C436 121.4(17)
C435 C436 C431 120.1(16)

loop_
_geom_bond_atom_site_label_1
_geom_bond_atom_site_label_2
_geom_bond_distance
C1 B5 1.59(2)
C1 B3 1.60(2)
C1 B2 1.61(2)
C1 B4 1.61(2)
B2 B9 1.79(2)
B2 B5 1.81(2)
B2 B3 1.99(2)
B2 Fe6 2.175(14)
B3 B7 1.79(2)
B3 B4 1.86(2)
B3 Fe6 2.177(16)
B4 B8 1.78(2)
B4 B5 1.83(2)
B4 B7 1.85(2)
B5 B8 1.76(2)
B5 B9 1.82(2)
Fe6 C62 1.777(17)
Fe6 C61 1.786(17)
Fe6 C63 1.817(15)
Fe6 B7 2.208(16)
Fe6 B9 2.229(17)
Fe6 Fe10 2.581(3)
C61 O61 1.150(16)
C62 O62 1.153(17)
C63 O63 1.117(15)
B7 B8 1.86(2)
B7 Fe10 2.236(16)
B8 H8 0.99(12)
B8 B9 1.86(2)
B8 Fe10 2.050(15)
B8 Ir1 2.336(16)
B9 Fe10 2.194(14)
Fe10 C102 1.783(14)
Fe10 C101 1.790(16)
Fe10 P1 2.258(4)
Fe10 Ir1 2.767(2)
C101 O101 1.153(15)
C102 O102 1.136(14)
Ir1 H8 1.82(12)
Ir1 C1CN 2.015(13)
Ir1 C11 2.092(13)
Ir1 P1 2.267(3)
Ir1 P2 2.285(4)
C11 C16 1.396(17)
C11 C12 1.404(18)
C12 C13 1.375(17)
C13 C14 1.366(18)
C14 C15 1.351(18)
C15 C16 1.399(18)
C1CN N1CN 1.180(15)
N1CN Cu1 1.897(11)
P1 C111 1.795(13)
P1 C121 1.844(12)
C111 C116 1.399(18)
C111 C112 1.440(18)
C112 C113 1.382(18)
C113 C114 1.35(2)
C114 C115 1.40(2)
C115 C116 1.382(19)
C121 C122 1.381(17)
C121 C126 1.420(17)
C122 C123 1.401(16)
C123 C124 1.392(18)
C124 C125 1.376(19)
C125 C126 1.385(16)
P2 C221 1.796(17)
P2 C211 1.809(14)
P2 C231 1.830(13)
C211 C216 1.371(19)
C211 C212 1.416(18)
C212 C213 1.383(19)
C213 C214 1.36(2)
C214 C215 1.36(2)
C215 C216 1.42(2)
C221 C222 1.38(2)
C221 C226 1.41(2)
C222 C223 1.35(2)
C223 C224 1.36(4)
C224 C225 1.48(4)
C225 C226 1.36(3)
C231 C236 1.37(2)
C231 C232 1.375(18)
C232 C233 1.387(18)
C233 C234 1.31(2)
C234 C235 1.43(3)
C235 C236 1.40(3)
Cu1 P3 2.243(4)
Cu1 P4 2.276(4)
P3 C311 1.790(17)
P3 C331 1.823(13)
P3 C321 1.825(16)
C311 C316 1.400(19)
C311 C312 1.41(2)
C312 C313 1.36(2)
C313 C314 1.41(2)
C314 C315 1.42(2)
C315 C316 1.38(2)
C321 C326 1.40(2)
C321 C322 1.41(2)
C322 C323 1.37(2)
C323 C324 1.34(3)
C324 C325 1.36(2)
C325 C326 1.43(2)
C331 C336 1.387(18)
C331 C332 1.433(19)
C332 C333 1.375(19)
C333 C334 1.38(2)
C334 C335 1.37(2)
C335 C336 1.35(2)
P4 C421 1.750(17)
P4 C411 1.823(13)
P4 C431 1.828(14)
C411 C412 1.338(19)
C411 C416 1.377(18)
C412 C413 1.39(2)
C413 C414 1.37(2)
C414 C415 1.37(2)
C415 C416 1.379(18)
C421 C426 1.37(2)
C421 C422 1.415(19)
C422 C423 1.399(19)
C423 C424 1.37(2)
C424 C425 1.40(2)
C425 C426 1.40(2)
C431 C432 1.385(19)
C431 C436 1.386(19)
C432 C433 1.38(2)
C433 C434 1.35(2)
C434 C435 1.34(2)
C435 C436 1.37(2)
